data_4332656
loop_
_publ_author_name
'Elsegood, Mark R. J.'
'Smith, Martin B.'
'Staniland, Paul M.'

_publ_section_title
;
 Neutral Molecular Pd6Hexagons Using \k3-P2O-Terdentate Ligands
;
_journal_issue 17
_journal_name_full 'Inorganic Chemistry'
_journal_page_first 6761
_journal_page_last 6770
_journal_paper_doi 10.1021/ic060629o
_journal_volume 45
_journal_year 2006
_chemical_formula_sum 'C212 H206 Cl24 N6 O26 P12 Pd6'
_chemical_formula_weight 5114.67
_chemical_name_systematic
;
 ?
;
_space_group_IT_number 148
_symmetry_cell_setting trigonal
_symmetry_space_group_name_Hall '-R 3'
_symmetry_space_group_name_H-M 'R -3 :H'
_atom_sites_solution_hydrogens geom
_atom_sites_solution_primary direct
_atom_sites_solution_secondary difmap
_audit_creation_method SHELXL-97
_cell_angle_alpha 90.00
_cell_angle_beta 90.00
_cell_angle_gamma 120.00
_cell_formula_units_Z 3
_cell_length_a 34.865(9)
_cell_length_b 34.865(9)
_cell_length_c 16.076(6)
_cell_measurement_reflns_used 14370
_cell_measurement_temperature 150(2)
_cell_measurement_theta_max 28.13
_cell_measurement_theta_min 2.19
_cell_volume 16923(9)
_computing_cell_refinement 'Bruker SAINT'
_computing_data_collection 'Bruker SMART'
_computing_data_reduction 'Bruker SAINT'
_computing_molecular_graphics 'Bruker SHELXTL'
_computing_publication_material 'Bruker SHELXTL and local programs'
_computing_structure_refinement 'Bruker SHELXTL'
_computing_structure_solution 'Bruker SHELXTL'
_diffrn_ambient_temperature 150(2)
_diffrn_measured_fraction_theta_full 0.959
_diffrn_measured_fraction_theta_max 0.894
_diffrn_measurement_device_type 'Bruker SMART 1000 CCD diffractometer'
_diffrn_measurement_method '\w rotation with narrow frames'
_diffrn_radiation_monochromator graphite
_diffrn_radiation_source 'fine-focus sealed tube'
_diffrn_radiation_type MoK\a
_diffrn_radiation_wavelength 0.71073
_diffrn_reflns_av_R_equivalents 0.0587
_diffrn_reflns_av_sigmaI/netI 0.0680
_diffrn_reflns_limit_h_max 46
_diffrn_reflns_limit_h_min -44
_diffrn_reflns_limit_k_max 46
_diffrn_reflns_limit_k_min -45
_diffrn_reflns_limit_l_max 21
_diffrn_reflns_limit_l_min -20
_diffrn_reflns_number 40443
_diffrn_reflns_theta_full 26.00
_diffrn_reflns_theta_max 29.00
_diffrn_reflns_theta_min 2.19
_diffrn_standards_decay_% 0
_diffrn_standards_number 0
_exptl_absorpt_coefficient_mu 0.902
_exptl_absorpt_correction_T_max 0.900
_exptl_absorpt_correction_T_min 0.786
_exptl_absorpt_correction_type multi-scan
_exptl_absorpt_process_details 'SADABS v2.03, Sheldrick, G.M., (2001)'
_exptl_crystal_colour yellow
_exptl_crystal_density_diffrn 1.506
_exptl_crystal_density_method 'not measured'
_exptl_crystal_description block
_exptl_crystal_F_000 7776
_exptl_crystal_size_max 0.28
_exptl_crystal_size_mid 0.23
_exptl_crystal_size_min 0.12
_refine_diff_density_max 1.122
_refine_diff_density_min -0.768
_refine_diff_density_rms 0.095
_refine_ls_extinction_method none
_refine_ls_goodness_of_fit_ref 1.005
_refine_ls_hydrogen_treatment constr
_refine_ls_matrix_type full
_refine_ls_number_parameters 473
_refine_ls_number_reflns 8949
_refine_ls_number_restraints 92
_refine_ls_restrained_S_all 1.054
_refine_ls_R_factor_all 0.1046
_refine_ls_R_factor_gt 0.0470
_refine_ls_shift/su_max 0.003
_refine_ls_shift/su_mean 0.000
_refine_ls_structure_factor_coef Fsqd
_refine_ls_weighting_details 'calc w=1/[\s^2^(Fo^2^)+(0.0683P)^2^+48.7876P] where P=(Fo^2^+2Fc^2^)/3'
_refine_ls_weighting_scheme calc
_refine_ls_wR_factor_gt 0.1167
_refine_ls_wR_factor_ref 0.1477
_reflns_number_gt 5413
_reflns_number_total 8949
_reflns_threshold_expression I>2\s(I)
_cod_data_source_file ic060629osup1.cif
_cod_data_source_block 8
_cod_original_cell_volume 16924(9)
_cod_original_sg_symbol_H-M R-3
_cod_database_code 4332656

loop_
_symmetry_equiv_pos_as_xyz
'x, y, z'
'-y, x-y, z'
'-x+y, -x, z'
'x+2/3, y+1/3, z+1/3'
'-y+2/3, x-y+1/3, z+1/3'
'-x+y+2/3, -x+1/3, z+1/3'
'x+1/3, y+2/3, z+2/3'
'-y+1/3, x-y+2/3, z+2/3'
'-x+y+1/3, -x+2/3, z+2/3'
'-x, -y, -z'
'y, -x+y, -z'
'x-y, x, -z'
'-x+2/3, -y+1/3, -z+1/3'
'y+2/3, -x+y+1/3, -z+1/3'
'x-y+2/3, x+1/3, -z+1/3'
'-x+1/3, -y+2/3, -z+2/3'
'y+1/3, -x+y+2/3, -z+2/3'
'x-y+1/3, x+2/3, -z+2/3'

loop_
_atom_site_label
_atom_site_type_symbol
_atom_site_fract_x
_atom_site_fract_y
_atom_site_fract_z
_atom_site_U_iso_or_equiv
_atom_site_adp_type
_atom_site_occupancy
_atom_site_symmetry_multiplicity
_atom_site_calc_flag
_atom_site_refinement_flags
_atom_site_disorder_assembly
_atom_site_disorder_group
Pd1 Pd 0.951048(10) 0.151681(10) 0.42141(2) 0.03398(12) Uani 1 1 d . . .
Cl1 Cl 1.00663(4) 0.15513(5) 0.33552(11) 0.0747(5) Uani 1 1 d . . .
P1 P 0.90222(3) 0.09177(3) 0.35006(8) 0.0348(3) Uani 1 1 d . . .
P2 P 0.90114(3) 0.14870(3) 0.51409(7) 0.0341(2) Uani 1 1 d . . .
O1 O 0.78690(9) -0.00433(9) 0.5156(2) 0.0376(7) Uani 1 1 d . . .
C1 C 0.84871(13) 0.05526(13) 0.4010(3) 0.0375(10) Uani 1 1 d . . .
H1A H 0.8267 0.0365 0.3587 0.045 Uiso 1 1 calc R . .
H1B H 0.8522 0.0356 0.4409 0.045 Uiso 1 1 calc R . .
C2 C 0.85161(13) 0.09411(14) 0.5279(3) 0.0391(10) Uani 1 1 d . . .
H2A H 0.8596 0.0726 0.5505 0.047 Uiso 1 1 calc R . .
H2B H 0.8303 0.0959 0.5661 0.047 Uiso 1 1 calc R . .
N1 N 0.83297(11) 0.08126(11) 0.4448(2) 0.0341(8) Uani 1 1 d . . .
C3 C 0.78739(13) 0.06966(12) 0.4340(3) 0.0315(8) Uani 1 1 d . . .
C4 C 0.75254(12) 0.03646(12) 0.4800(3) 0.0309(8) Uani 1 1 d . . .
C5 C 0.70989(13) 0.02908(13) 0.4689(3) 0.0373(10) Uani 1 1 d . . .
H5 H 0.6863 0.0071 0.5011 0.045 Uiso 1 1 calc R . .
C6 C 0.70137(15) 0.05358(15) 0.4110(3) 0.0464(12) Uani 1 1 d . . .
C7 C 0.73582(17) 0.08657(16) 0.3661(3) 0.0523(13) Uani 1 1 d . . .
H7 H 0.7303 0.1037 0.3271 0.063 Uiso 1 1 calc R . .
C8 C 0.77833(15) 0.09449(14) 0.3780(3) 0.0454(11) Uani 1 1 d . . .
H8 H 0.8020 0.1174 0.3473 0.055 Uiso 1 1 calc R . .
C9 C 0.75903(13) 0.00708(12) 0.5403(3) 0.0338(9) Uani 1 1 d . . .
O2 O 0.73759(12) -0.00464(12) 0.6045(2) 0.0568(9) Uani 1 1 d . . .
C10 C 0.88704(15) 0.10948(13) 0.2564(3) 0.0426(11) Uani 1 1 d . . .
C11 C 0.90932(16) 0.15391(15) 0.2333(3) 0.0492(12) Uani 1 1 d . . .
H11 H 0.9346 0.1746 0.2640 0.059 Uiso 1 1 calc R . .
C12 C 0.8953(2) 0.16809(17) 0.1668(4) 0.0663(16) Uani 1 1 d . . .
H12 H 0.9100 0.1986 0.1528 0.080 Uiso 1 1 calc R . .
C13 C 0.8593(3) 0.13782(19) 0.1198(4) 0.085(2) Uani 1 1 d . . .
H13 H 0.8507 0.1475 0.0717 0.102 Uiso 1 1 calc R . .
C14 C 0.8362(3) 0.0940(2) 0.1428(5) 0.097(3) Uani 1 1 d . . .
H14 H 0.8106 0.0736 0.1125 0.116 Uiso 1 1 calc R . .
C15 C 0.8503(2) 0.07977(17) 0.2096(4) 0.0721(19) Uani 1 1 d . . .
H15 H 0.8348 0.0493 0.2243 0.087 Uiso 1 1 calc R . .
C16 C 0.91801(14) 0.05063(14) 0.3240(3) 0.0432(11) Uani 1 1 d . . .
C17 C 0.91895(18) 0.03775(19) 0.2447(4) 0.0653(16) Uani 1 1 d . . .
H17 H 0.9152 0.0532 0.1997 0.078 Uiso 1 1 calc R . .
C18 C 0.9255(2) 0.0015(2) 0.2284(6) 0.088(2) Uani 1 1 d . . .
H18 H 0.9269 -0.0071 0.1728 0.106 Uiso 1 1 calc R . .
C19 C 0.9299(2) -0.0212(2) 0.2946(7) 0.094(3) Uani 1 1 d . . .
H19 H 0.9331 -0.0464 0.2846 0.112 Uiso 1 1 calc R . .
C20 C 0.9297(2) -0.0080(2) 0.3736(6) 0.086(2) Uani 1 1 d . . .
H20 H 0.9332 -0.0235 0.4188 0.103 Uiso 1 1 calc R . .
C21 C 0.92432(19) 0.02815(19) 0.3885(4) 0.0655(16) Uani 1 1 d . . .
H21 H 0.9250 0.0377 0.4441 0.079 Uiso 1 1 calc R . .
C22 C 0.92549(13) 0.16492(15) 0.6173(3) 0.0408(10) Uani 1 1 d . . .
C23 C 0.93126(14) 0.13500(18) 0.6655(3) 0.0485(12) Uani 1 1 d . . .
H23 H 0.9233 0.1065 0.6443 0.058 Uiso 1 1 calc R . .
C24 C 0.94896(16) 0.1474(2) 0.7456(3) 0.0602(15) Uani 1 1 d . . .
H24 H 0.9523 0.1270 0.7797 0.072 Uiso 1 1 calc R . .
C25 C 0.96160(17) 0.1894(3) 0.7755(4) 0.0705(19) Uani 1 1 d . . .
H25 H 0.9734 0.1974 0.8300 0.085 Uiso 1 1 calc R . .
C26 C 0.95722(18) 0.2192(2) 0.7274(4) 0.0691(18) Uani 1 1 d . . .
H26 H 0.9665 0.2480 0.7483 0.083 Uiso 1 1 calc R . .
C27 C 0.93925(17) 0.20762(18) 0.6477(4) 0.0582(14) Uani 1 1 d . . .
H27 H 0.9363 0.2285 0.6142 0.070 Uiso 1 1 calc R . .
C28 C 0.87779(13) 0.18352(14) 0.4900(3) 0.0371(10) Uani 1 1 d . . .
C29 C 0.84529(17) 0.18265(18) 0.5428(4) 0.0569(13) Uani 1 1 d . . .
H29 H 0.8364 0.1645 0.5911 0.068 Uiso 1 1 calc R . .
C30 C 0.82639(19) 0.2079(2) 0.5249(5) 0.0734(18) Uani 1 1 d . . .
H30 H 0.8046 0.2074 0.5611 0.088 Uiso 1 1 calc R . .
C31 C 0.83873(18) 0.2340(2) 0.4549(5) 0.0678(17) Uani 1 1 d . . .
H31 H 0.8250 0.2510 0.4421 0.081 Uiso 1 1 calc R . .
C32 C 0.87123(17) 0.23555(17) 0.4029(4) 0.0536(13) Uani 1 1 d . . .
H32 H 0.8805 0.2542 0.3553 0.064 Uiso 1 1 calc R . .
C33 C 0.89013(14) 0.20959(15) 0.4207(3) 0.0411(10) Uani 1 1 d . . .
H33 H 0.9118 0.2100 0.3844 0.049 Uiso 1 1 calc R . .
O3 O 0.65930(11) 0.04715(12) 0.3995(3) 0.0624(11) Uani 1 1 d . . .
H3 H 0.6406 0.0225 0.4194 0.094 Uiso 1 1 calc R . .
C34 C 0.9814(3) 0.1404(3) 0.0414(7) 0.178(5) Uani 1 1 d DU . .
Cl2 Cl 0.9334(2) 0.1073(3) 0.0152(6) 0.257(6) Uani 0.593(7) 1 d PDU A 1
Cl3 Cl 0.99894(15) 0.14016(13) 0.1295(2) 0.1047(17) Uani 0.593(7) 1 d PDU A 1
Cl4 Cl 0.99563(15) 0.19093(12) 0.0127(3) 0.1039(15) Uani 0.593(7) 1 d PDU A 1
Cl2X Cl 0.9559(6) 0.0975(3) -0.0235(10) 0.311(9) Uani 0.407(7) 1 d PDU A 2
Cl3X Cl 1.0171(4) 0.1277(4) 0.0925(8) 0.245(6) Uani 0.407(7) 1 d PDU A 2
Cl4X Cl 1.0173(4) 0.1772(4) -0.0325(7) 0.231(7) Uani 0.407(7) 1 d PDU A 2
O4 O 0.70489(11) -0.02942(11) 0.7562(2) 0.0503(8) Uani 1 1 d D . .
H4 H 0.7128 -0.0239 0.7062 0.075 Uiso 1 1 calc R . .
C35 C 0.7367(2) 0.0046(2) 0.8072(4) 0.0665(16) Uani 1 1 d D . .
H35A H 0.7266 -0.0010 0.8652 0.080 Uiso 1 1 calc R . .
H35B H 0.7404 0.0331 0.7894 0.080 Uiso 1 1 calc R . .
H35C H 0.7650 0.0052 0.8026 0.080 Uiso 1 1 calc R . .
O5 O 0.9957(7) 0.0408(8) 0.0224(10) 0.147(7) Uani 0.33 1 d PDU . .
C36 C 0.9857(10) 0.0104(11) 0.0853(11) 0.130(9) Uani 0.33 1 d PDU . .

loop_
_atom_site_aniso_label
_atom_site_aniso_U_11
_atom_site_aniso_U_22
_atom_site_aniso_U_33
_atom_site_aniso_U_23
_atom_site_aniso_U_13
_atom_site_aniso_U_12
Pd1 0.02306(16) 0.02808(17) 0.0464(2) -0.00659(14) -0.00204(13) 0.00948(13)
Cl1 0.0344(6) 0.0613(8) 0.1107(13) -0.0361(8) 0.0160(7) 0.0105(6)
P1 0.0286(5) 0.0252(5) 0.0448(7) -0.0047(4) -0.0008(5) 0.0090(4)
P2 0.0264(5) 0.0300(5) 0.0376(6) -0.0022(4) -0.0003(4) 0.0079(4)
O1 0.0383(15) 0.0274(14) 0.0508(19) 0.0055(13) -0.0007(13) 0.0192(12)
C1 0.029(2) 0.0264(19) 0.054(3) 0.0021(18) 0.0004(19) 0.0108(16)
C2 0.028(2) 0.031(2) 0.042(3) 0.0018(18) -0.0038(18) 0.0033(17)
N1 0.0292(17) 0.0274(16) 0.041(2) -0.0024(14) -0.0033(14) 0.0105(14)
C3 0.0304(19) 0.0246(18) 0.037(2) -0.0034(16) -0.0027(17) 0.0119(16)
C4 0.0299(19) 0.0259(18) 0.038(2) -0.0037(16) -0.0015(17) 0.0149(16)
C5 0.032(2) 0.030(2) 0.051(3) -0.0025(18) 0.0011(19) 0.0161(17)
C6 0.040(2) 0.039(2) 0.066(3) -0.004(2) -0.008(2) 0.024(2)
C7 0.054(3) 0.045(3) 0.064(4) 0.009(2) -0.010(2) 0.029(2)
C8 0.040(2) 0.034(2) 0.056(3) 0.012(2) -0.002(2) 0.0133(19)
C9 0.0289(19) 0.0223(18) 0.042(3) 0.0001(17) -0.0003(18) 0.0066(15)
O2 0.060(2) 0.056(2) 0.055(2) 0.0202(18) 0.0190(18) 0.0290(18)
C10 0.046(2) 0.028(2) 0.045(3) -0.0014(18) -0.003(2) 0.0114(19)
C11 0.049(3) 0.031(2) 0.047(3) -0.007(2) 0.003(2) 0.005(2)
C12 0.089(4) 0.035(3) 0.053(4) 0.002(2) -0.007(3) 0.014(3)
C13 0.113(6) 0.048(3) 0.069(4) 0.009(3) -0.036(4) 0.022(3)
C14 0.110(6) 0.047(3) 0.086(5) 0.003(3) -0.051(4) 0.004(3)
C15 0.088(4) 0.030(2) 0.065(4) 0.002(2) -0.028(3) 0.004(3)
C16 0.029(2) 0.029(2) 0.064(3) -0.007(2) 0.002(2) 0.0088(17)
C17 0.056(3) 0.055(3) 0.081(4) -0.023(3) -0.005(3) 0.026(3)
C18 0.072(4) 0.070(4) 0.125(7) -0.050(5) -0.006(4) 0.037(4)
C19 0.046(3) 0.045(3) 0.192(10) -0.021(5) 0.007(4) 0.024(3)
C20 0.067(4) 0.069(4) 0.143(8) 0.019(4) 0.023(4) 0.049(4)
C21 0.061(3) 0.067(4) 0.086(5) 0.011(3) 0.007(3) 0.044(3)
C22 0.0246(19) 0.046(2) 0.040(3) -0.007(2) -0.0005(18) 0.0088(18)
C23 0.029(2) 0.069(3) 0.044(3) -0.001(2) -0.002(2) 0.022(2)
C24 0.039(3) 0.106(5) 0.039(3) 0.001(3) 0.000(2) 0.039(3)
C25 0.038(3) 0.123(6) 0.038(3) -0.021(4) -0.003(2) 0.030(3)
C26 0.050(3) 0.079(4) 0.060(4) -0.034(3) -0.006(3) 0.019(3)
C27 0.051(3) 0.052(3) 0.056(3) -0.014(3) -0.005(2) 0.014(2)
C28 0.0258(19) 0.034(2) 0.046(3) -0.0065(19) -0.0016(18) 0.0115(17)
C29 0.045(3) 0.061(3) 0.066(4) 0.006(3) 0.020(3) 0.027(2)
C30 0.047(3) 0.082(4) 0.102(5) -0.002(4) 0.018(3) 0.041(3)
C31 0.048(3) 0.064(4) 0.104(5) -0.014(3) -0.015(3) 0.037(3)
C32 0.051(3) 0.053(3) 0.063(4) 0.001(2) -0.009(2) 0.030(2)
C33 0.038(2) 0.042(2) 0.044(3) -0.004(2) 0.0000(19) 0.020(2)
O3 0.0420(19) 0.057(2) 0.098(3) 0.005(2) -0.0113(19) 0.0325(17)
C34 0.163(9) 0.112(6) 0.200(10) 0.027(6) -0.060(8) 0.025(6)
Cl2 0.130(5) 0.235(9) 0.230(9) -0.049(7) -0.011(5) -0.040(5)
Cl3 0.114(3) 0.099(3) 0.076(2) 0.0115(18) 0.0243(19) 0.035(2)
Cl4 0.113(3) 0.083(2) 0.096(3) 0.0097(19) 0.003(2) 0.034(2)
Cl2X 0.50(2) 0.142(7) 0.289(18) -0.076(9) -0.052(14) 0.156(10)
Cl3X 0.330(14) 0.327(15) 0.228(12) 0.106(9) 0.066(9) 0.278(13)
Cl4X 0.206(11) 0.272(12) 0.135(9) 0.076(8) -0.028(7) 0.060(9)
O4 0.059(2) 0.0513(19) 0.048(2) 0.0050(16) 0.0054(17) 0.0334(17)
C35 0.070(4) 0.071(4) 0.073(4) -0.016(3) -0.013(3) 0.047(3)
O5 0.122(13) 0.21(2) 0.053(9) 0.018(10) -0.018(9) 0.043(12)
C36 0.110(14) 0.21(2) 0.032(8) 0.002(10) -0.018(9) 0.047(13)

loop_
_atom_type_symbol
_atom_type_description
_atom_type_scat_dispersion_real
_atom_type_scat_dispersion_imag
_atom_type_scat_source
C C 0.0033 0.0016 'International Tables Vol C Tables 4.2.6.8 and 6.1.1.4'
H H 0.0000 0.0000 'International Tables Vol C Tables 4.2.6.8 and 6.1.1.4'
N N 0.0061 0.0033 'International Tables Vol C Tables 4.2.6.8 and 6.1.1.4'
O O 0.0106 0.0060 'International Tables Vol C Tables 4.2.6.8 and 6.1.1.4'
P P 0.1023 0.0942 'International Tables Vol C Tables 4.2.6.8 and 6.1.1.4'
Cl Cl 0.1484 0.1585 'International Tables Vol C Tables 4.2.6.8 and 6.1.1.4'
Pd Pd -0.9988 1.0072 'International Tables Vol C Tables 4.2.6.8 and 6.1.1.4'

loop_
_geom_angle_atom_site_label_1
_geom_angle_atom_site_label_2
_geom_angle_atom_site_label_3
_geom_angle
_geom_angle_site_symmetry_1
_geom_angle_site_symmetry_3
O1 Pd1 P1 177.65(9) 11_666 .
O1 Pd1 P2 85.02(9) 11_666 .
P1 Pd1 P2 94.95(4) . .
O1 Pd1 Cl1 91.95(9) 11_666 .
P1 Pd1 Cl1 88.25(5) . .
P2 Pd1 Cl1 174.90(6) . .
C10 P1 C16 109.5(2) . .
C10 P1 C1 103.8(2) . .
C16 P1 C1 99.09(19) . .
C10 P1 Pd1 108.93(14) . .
C16 P1 Pd1 117.61(15) . .
C1 P1 Pd1 116.81(15) . .
C28 P2 C22 106.4(2) . .
C28 P2 C2 102.5(2) . .
C22 P2 C2 105.3(2) . .
C28 P2 Pd1 115.07(16) . .
C22 P2 Pd1 111.04(14) . .
C2 P2 Pd1 115.61(16) . .
C9 O1 Pd1 123.8(3) . 12_546
N1 C1 P1 110.6(3) . .
N1 C2 P2 104.6(3) . .
C3 N1 C2 117.2(3) . .
C3 N1 C1 118.3(3) . .
C2 N1 C1 112.7(3) . .
C8 C3 C4 118.9(4) . .
C8 C3 N1 117.7(4) . .
C4 C3 N1 123.2(4) . .
C5 C4 C3 119.5(4) . .
C5 C4 C9 117.9(4) . .
C3 C4 C9 122.6(3) . .
C4 C5 C6 120.6(4) . .
C7 C6 O3 118.5(4) . .
C7 C6 C5 119.8(4) . .
O3 C6 C5 121.7(4) . .
C8 C7 C6 119.7(4) . .
C7 C8 C3 121.4(4) . .
O2 C9 O1 126.2(4) . .
O2 C9 C4 119.8(4) . .
O1 C9 C4 113.9(4) . .
C11 C10 C15 118.4(5) . .
C11 C10 P1 120.5(4) . .
C15 C10 P1 120.8(4) . .
C12 C11 C10 120.6(5) . .
C11 C12 C13 120.0(5) . .
C14 C13 C12 120.2(6) . .
C15 C14 C13 119.6(6) . .
C14 C15 C10 121.0(5) . .
C17 C16 C21 118.7(5) . .
C17 C16 P1 122.9(4) . .
C21 C16 P1 118.1(4) . .
C16 C17 C18 120.7(7) . .
C19 C18 C17 118.8(7) . .
C20 C19 C18 120.5(6) . .
C19 C20 C21 119.9(7) . .
C16 C21 C20 121.3(7) . .
C23 C22 C27 120.0(5) . .
C23 C22 P2 119.6(4) . .
C27 C22 P2 120.4(4) . .
C22 C23 C24 119.1(5) . .
C25 C24 C23 120.3(6) . .
C26 C25 C24 120.7(5) . .
C25 C26 C27 120.3(6) . .
C26 C27 C22 119.5(6) . .
C33 C28 C29 119.3(4) . .
C33 C28 P2 121.6(3) . .
C29 C28 P2 119.0(4) . .
C30 C29 C28 120.1(5) . .
C29 C30 C31 120.4(5) . .
C30 C31 C32 119.9(5) . .
C31 C32 C33 119.6(5) . .
C28 C33 C32 120.6(5) . .
Cl2 C34 Cl3 122.0(7) . .
Cl2 C34 Cl4 111.1(7) . .
Cl3 C34 Cl4 110.9(6) . .
Cl2X C34 Cl3X 101.3(8) . .
Cl2X C34 Cl4X 95.7(9) . .
Cl3X C34 Cl4X 99.7(8) . .
C36 O5 O5 79.9(13) . 12_545
C36 O5 O5 104.6(15) . 11_665
O5 O5 O5 102.7(12) 12_545 11_665
C36 C36 C36 60.000(3) 2_645 3_765
C36 C36 O5 128.4(16) 2_645 .
C36 C36 O5 94(3) 3_765 .

loop_
_geom_bond_atom_site_label_1
_geom_bond_atom_site_label_2
_geom_bond_distance
_geom_bond_site_symmetry_2
Pd1 O1 2.076(3) 11_666
Pd1 P1 2.2407(12) .
Pd1 P2 2.2533(12) .
Pd1 Cl1 2.3332(14) .
P1 C10 1.804(5) .
P1 C16 1.824(5) .
P1 C1 1.843(4) .
P2 C28 1.809(4) .
P2 C22 1.820(5) .
P2 C2 1.835(4) .
O1 C9 1.283(5) .
O1 Pd1 2.076(3) 12_546
C1 N1 1.455(5) .
C2 N1 1.454(6) .
N1 C3 1.441(5) .
C3 C8 1.390(6) .
C3 C4 1.399(6) .
C4 C5 1.388(5) .
C4 C9 1.508(6) .
C5 C6 1.392(6) .
C6 C7 1.380(7) .
C6 O3 1.381(5) .
C7 C8 1.379(6) .
C9 O2 1.218(5) .
C10 C11 1.392(6) .
C10 C15 1.398(7) .
C11 C12 1.367(8) .
C12 C13 1.390(8) .
C13 C14 1.375(8) .
C14 C15 1.373(9) .
C16 C17 1.357(8) .
C16 C21 1.381(8) .
C17 C18 1.419(9) .
C18 C19 1.380(12) .
C19 C20 1.352(12) .
C20 C21 1.386(8) .
C22 C23 1.393(7) .
C22 C27 1.404(7) .
C23 C24 1.400(7) .
C24 C25 1.384(9) .
C25 C26 1.365(10) .
C26 C27 1.394(8) .
C28 C33 1.364(7) .
C28 C29 1.404(6) .
C29 C30 1.369(8) .
C30 C31 1.374(9) .
C31 C32 1.388(8) .
C32 C33 1.390(7) .
C34 Cl2 1.542(9) .
C34 Cl3 1.545(9) .
C34 Cl4 1.638(9) .
C34 Cl2X 1.672(11) .
C34 Cl3X 1.724(10) .
C34 Cl4X 1.738(11) .
O4 C35 1.411(6) .
O5 C36 1.376(19) .
O5 O5 1.67(3) 12_545
O5 O5 1.67(3) 11_665
C36 C36 1.30(5) 2_645
C36 C36 1.30(5) 3_765

loop_
_geom_hbond_atom_site_label_D
_geom_hbond_atom_site_label_H
_geom_hbond_atom_site_label_A
_geom_hbond_distance_DH
_geom_hbond_distance_HA
_geom_hbond_distance_DA
_geom_hbond_angle_DHA
_geom_hbond_site_symmetry_A
O3 H3 O4 0.84 1.88 2.676(5) 158.9 9_654
O4 H4 O2 0.84 1.81 2.648(5) 171.1 .

loop_
_geom_torsion_atom_site_label_1
_geom_torsion_atom_site_label_2
_geom_torsion_atom_site_label_3
_geom_torsion_atom_site_label_4
_geom_torsion
_geom_torsion_site_symmetry_1
_geom_torsion_site_symmetry_4
P2 Pd1 P1 C10 101.48(17) . .
Cl1 Pd1 P1 C10 -82.50(18) . .
P2 Pd1 P1 C16 -133.29(19) . .
Cl1 Pd1 P1 C16 42.7(2) . .
P2 Pd1 P1 C1 -15.63(16) . .
Cl1 Pd1 P1 C1 160.38(17) . .
O1 Pd1 P2 C28 81.75(17) 11_666 .
P1 Pd1 P2 C28 -95.88(15) . .
O1 Pd1 P2 C22 -39.20(18) 11_666 .
P1 Pd1 P2 C22 143.16(17) . .
O1 Pd1 P2 C2 -159.00(18) 11_666 .
P1 Pd1 P2 C2 23.36(17) . .
C10 P1 C1 N1 -79.8(3) . .
C16 P1 C1 N1 167.4(3) . .
Pd1 P1 C1 N1 40.0(3) . .
C28 P2 C2 N1 69.8(3) . .
C22 P2 C2 N1 -179.1(3) . .
Pd1 P2 C2 N1 -56.1(3) . .
P2 C2 N1 C3 -125.1(3) . .
P2 C2 N1 C1 92.4(3) . .
P1 C1 N1 C3 133.5(3) . .
P1 C1 N1 C2 -84.5(4) . .
C2 N1 C3 C8 120.2(4) . .
C1 N1 C3 C8 -99.5(5) . .
C2 N1 C3 C4 -56.4(5) . .
C1 N1 C3 C4 83.9(5) . .
C8 C3 C4 C5 -0.1(6) . .
N1 C3 C4 C5 176.4(4) . .
C8 C3 C4 C9 178.3(4) . .
N1 C3 C4 C9 -5.2(6) . .
C3 C4 C5 C6 1.7(6) . .
C9 C4 C5 C6 -176.8(4) . .
C4 C5 C6 C7 -2.2(7) . .
C4 C5 C6 O3 -179.3(4) . .
O3 C6 C7 C8 178.3(5) . .
C5 C6 C7 C8 1.0(8) . .
C6 C7 C8 C3 0.6(8) . .
C4 C3 C8 C7 -1.0(7) . .
N1 C3 C8 C7 -177.8(4) . .
Pd1 O1 C9 O2 3.3(6) 12_546 .
Pd1 O1 C9 C4 -174.4(2) 12_546 .
C5 C4 C9 O2 -37.7(6) . .
C3 C4 C9 O2 143.9(4) . .
C5 C4 C9 O1 140.1(4) . .
C3 C4 C9 O1 -38.3(5) . .
C16 P1 C10 C11 -121.5(4) . .
C1 P1 C10 C11 133.4(4) . .
Pd1 P1 C10 C11 8.3(5) . .
C16 P1 C10 C15 64.3(5) . .
C1 P1 C10 C15 -40.8(5) . .
Pd1 P1 C10 C15 -165.9(5) . .
C15 C10 C11 C12 0.6(8) . .
P1 C10 C11 C12 -173.8(5) . .
C10 C11 C12 C13 -2.3(10) . .
C11 C12 C13 C14 3.8(12) . .
C12 C13 C14 C15 -3.7(13) . .
C13 C14 C15 C10 2.0(13) . .
C11 C10 C15 C14 -0.4(10) . .
P1 C10 C15 C14 173.9(6) . .
C10 P1 C16 C17 2.0(5) . .
C1 P1 C16 C17 110.2(4) . .
Pd1 P1 C16 C17 -123.0(4) . .
C10 P1 C16 C21 -170.4(4) . .
C1 P1 C16 C21 -62.2(4) . .
Pd1 P1 C16 C21 64.6(4) . .
C21 C16 C17 C18 1.1(8) . .
P1 C16 C17 C18 -171.3(4) . .
C16 C17 C18 C19 1.5(9) . .
C17 C18 C19 C20 -2.6(10) . .
C18 C19 C20 C21 1.1(10) . .
C17 C16 C21 C20 -2.7(8) . .
P1 C16 C21 C20 170.1(5) . .
C19 C20 C21 C16 1.6(9) . .
C28 P2 C22 C23 156.3(3) . .
C2 P2 C22 C23 48.1(4) . .
Pd1 P2 C22 C23 -77.7(4) . .
C28 P2 C22 C27 -25.0(4) . .
C2 P2 C22 C27 -133.2(4) . .
Pd1 P2 C22 C27 101.0(4) . .
C27 C22 C23 C24 2.9(7) . .
P2 C22 C23 C24 -178.4(3) . .
C22 C23 C24 C25 -1.7(7) . .
C23 C24 C25 C26 -0.3(8) . .
C24 C25 C26 C27 1.0(8) . .
C25 C26 C27 C22 0.2(8) . .
C23 C22 C27 C26 -2.2(7) . .
P2 C22 C27 C26 179.1(4) . .
C22 P2 C28 C33 123.1(4) . .
C2 P2 C28 C33 -126.6(4) . .
Pd1 P2 C28 C33 -0.3(4) . .
C22 P2 C28 C29 -58.7(4) . .
C2 P2 C28 C29 51.6(4) . .
Pd1 P2 C28 C29 177.9(3) . .
C33 C28 C29 C30 -0.3(8) . .
P2 C28 C29 C30 -178.5(5) . .
C28 C29 C30 C31 0.5(9) . .
C29 C30 C31 C32 -1.4(10) . .
C30 C31 C32 C33 1.9(9) . .
C29 C28 C33 C32 0.8(7) . .
P2 C28 C33 C32 179.0(4) . .
C31 C32 C33 C28 -1.6(7) . .
O5 O5 C36 C36 64(4) 12_545 2_645
O5 O5 C36 C36 -37(5) 11_665 2_645
O5 O5 C36 C36 118.3(18) 12_545 3_765
O5 O5 C36 C36 18(3) 11_665 3_765
